data_4345008
loop_
_publ_author_name
'Wu, Ya-Pan'
'Xu, Guo-Wang'
'Dong, Wen-Wen'
'Zhao, Jun'
'Li, Dong-Sheng'
'Zhang, Jian'
'Bu, Xianhui'

_publ_section_title
;
 Anionic Lanthanide MOFs as a Platform for Iron-Selective Sensing,
 Systematic Color Tuning, and Efficient Nanoparticle Catalysis.
;
_journal_issue 3
_journal_name_full 'Inorganic chemistry'
_journal_page_first 1402
_journal_page_last 1411
_journal_paper_doi 10.1021/acs.inorgchem.6b02476
_journal_volume 56
_journal_year 2017
_chemical_formula_moiety '0.5(C52 H36 Gd2 N4 O20), C2 H8 N'
_chemical_formula_sum 'C28 H22 Gd N3 O10'
_chemical_formula_weight 717.73
_chemical_name_systematic
;
 ? 
;
_space_group_crystal_system monoclinic
_space_group_IT_number 15
_space_group_name_Hall '-C 2yc'
_space_group_name_H-M_alt 'C 1 2/c 1'
_symmetry_space_group_name_Hall '-C 2yc'
_symmetry_space_group_name_H-M 'C 1 2/c 1'
_atom_sites_solution_hydrogens mixed
_audit_creation_date 2016-11-13
_audit_creation_method
;
Olex2 1.2-beta
(compiled 2016.07.26 svn.r3321 for OlexSys, GUI svn.r5206)
;
_cell_angle_alpha 90
_cell_angle_beta 120.189(5)
_cell_angle_gamma 90
_cell_formula_units_Z 4
_cell_length_a 23.48(2)
_cell_length_b 11.414(7)
_cell_length_c 11.932(7)
_cell_measurement_reflns_used 4227
_cell_measurement_temperature 293
_cell_measurement_theta_max 27.5
_cell_measurement_theta_min 2.0
_cell_volume 2764(3)
_computing_cell_refinement
;
CrystalClear-SM Expert 2.0 r1 (Rigaku, 2009)
;
_computing_data_collection
;
CrystalClear-SM Expert 2.0 r1 (Rigaku, 2009)
;
_computing_data_reduction
;
CrystalClear-SM Expert 2.0 r1 (Rigaku, 2009)
;
_computing_molecular_graphics 'Olex2 (Dolomanov et al., 2009)'
_computing_publication_material 'Olex2 (Dolomanov et al., 2009)'
_computing_structure_refinement 'ShelXL (Sheldrick, 2015)'
_computing_structure_solution 'SHELXS-97 (Sheldrick, 1990)'
_diffrn_ambient_temperature 293
_diffrn_detector CCD
_diffrn_detector_area_resol_mean 13.6612
_diffrn_measured_fraction_theta_full 0.999
_diffrn_measured_fraction_theta_max 0.998
_diffrn_measurement_details
;
scan:
    Number of images: 180
               Slice: -60.0000 - 120.0000
         Image width: 1.0000
            Exp time: 16.0000
       Rotation axis: Omega
               Omega: 0.0000
                 Chi: 54.0000
                 Phi: 0.0000
                 XTD: 49.6982
              2theta: 29.5020
scan:
    Number of images: 180
               Slice: -60.0000 - 120.0000
         Image width: 1.0000
            Exp time: 16.0000
       Rotation axis: Omega
               Omega: 0.0000
                 Chi: 54.0000
                 Phi: 120.0000
                 XTD: 49.6982
              2theta: 29.5020
scan:
    Number of images: 180
               Slice: -60.0000 - 120.0000
         Image width: 1.0000
            Exp time: 16.0000
       Rotation axis: Omega
               Omega: 0.0000
                 Chi: 54.0000
                 Phi: 240.0000
                 XTD: 49.6982
              2theta: 29.5020
;
_diffrn_measurement_device
;
XtaLABmini: Fixed Chi 2 circle
;
_diffrn_measurement_device_type
;
Rigaku Mercury375R (2x2 bin mode)
;
_diffrn_measurement_method 'profile data from \w-scans'
_diffrn_measurement_specimen_support Fiber
_diffrn_orient_matrix_type d*Trek
_diffrn_orient_matrix_UB_11 -0.002526
_diffrn_orient_matrix_UB_12 -0.045537
_diffrn_orient_matrix_UB_13 -0.018662
_diffrn_orient_matrix_UB_21 0.005711
_diffrn_orient_matrix_UB_22 -0.033425
_diffrn_orient_matrix_UB_23 0.080786
_diffrn_orient_matrix_UB_31 -0.086072
_diffrn_orient_matrix_UB_32 -0.044126
_diffrn_orient_matrix_UB_33 -0.012173
_diffrn_radiation_monochromator 'Graphite Monochromator'
_diffrn_radiation_type MoK\a
_diffrn_radiation_wavelength 0.71073
_diffrn_reflns_av_R_equivalents 0.1013
_diffrn_reflns_av_unetI/netI 0.0576
_diffrn_reflns_Laue_measured_fraction_full 0.999
_diffrn_reflns_Laue_measured_fraction_max 0.998
_diffrn_reflns_limit_h_max 30
_diffrn_reflns_limit_h_min -30
_diffrn_reflns_limit_k_max 14
_diffrn_reflns_limit_k_min -14
_diffrn_reflns_limit_l_max 15
_diffrn_reflns_limit_l_min -15
_diffrn_reflns_number 14360
_diffrn_reflns_point_group_measured_fraction_full 0.999
_diffrn_reflns_point_group_measured_fraction_max 0.998
_diffrn_reflns_theta_full 25.242
_diffrn_reflns_theta_max 27.509
_diffrn_reflns_theta_min 2.047
_diffrn_source 'Sealed Tube'
_diffrn_source_current 12.0
_diffrn_source_power 0.6
_diffrn_source_voltage 50.0
_exptl_absorpt_coefficient_mu 2.463
_exptl_absorpt_correction_T_max 1.000
_exptl_absorpt_correction_T_min 0.766
_exptl_absorpt_correction_type multi-scan
_exptl_crystal_colour Colorless
_exptl_crystal_density_diffrn 1.725
_exptl_crystal_density_method "'not measured'"
_exptl_crystal_description Prism
_exptl_crystal_F_000 1420
_exptl_crystal_size_max 0.2
_exptl_crystal_size_mid 0.17
_exptl_crystal_size_min 0.15
_refine_diff_density_max 0.820
_refine_diff_density_min -1.864
_refine_diff_density_rms 0.263
_refine_ls_extinction_method none
_refine_ls_goodness_of_fit_ref 1.145
_refine_ls_hydrogen_treatment constr
_refine_ls_matrix_type full
_refine_ls_number_parameters 193
_refine_ls_number_reflns 3168
_refine_ls_number_restraints 0
_refine_ls_restrained_S_all 1.145
_refine_ls_R_factor_all 0.0352
_refine_ls_R_factor_gt 0.0322
_refine_ls_shift/su_max 0.000
_refine_ls_shift/su_mean 0.000
_refine_ls_structure_factor_coef Fsqd
_refine_ls_weighting_details 'w=1/[\s^2^(Fo^2^)+(0.0520P)^2^+0.7621P] where P=(Fo^2^+2Fc^2^)/3'
_refine_ls_weighting_scheme calc
_refine_ls_wR_factor_gt 0.0880
_refine_ls_wR_factor_ref 0.1007
_reflns_Friedel_coverage 0.000
_reflns_number_gt 3049
_reflns_number_total 3168
_reflns_threshold_expression 'I > 2\s(I)'
_cod_data_source_file ic6b02476_si_003.cif
_cod_data_source_block Gd-MOFs
_cod_depositor_comments
;
The following automatic conversions were performed:

'_exptl_absorpt_correction_type' value 'Multi-scan' changed to
'multi-scan' according to
/usr/data/users/saulius/crontab/automatic-downloads/rss-feeds/ACS/lib/dictionaries/cif_core.dic
dictionary named 'cif_core.dic' version 2.4.2 from 2011-04-26.

Automatic conversion script
Id: cif_fix_values 4268 2015-11-12 08:31:59Z antanas 

 Adding full bibliography for 4345008.cif.
;
_cod_database_code 4345008
_shelx_space_group_comment
;
The symmetry employed for this shelxl refinement is uniquely defined
by the following loop, which should always be used as a source of
symmetry information in preference to the above space-group names.
They are only intended as comments.
;
_shelx_estimated_absorpt_t_max 0.709
_shelx_estimated_absorpt_t_min 0.639
_olex2_refinement_description
;
1. Fixed Uiso
 At 1.2 times of:
  All C(H) groups, All N(H,H) groups
 At 1.5 times of:
  All C(H,H,H) groups, All O(H,H) groups
2. Others
 Fixed Sof: H2B(0.5) H2A(0.5)
3.a Rotating group:
 O5(H5A,H5B)
3.b Secondary CH2 refined with riding coordinates:
 N2(H2B,H2A)
3.c Aromatic/amide H refined with riding coordinates:
 C3(H3), C4(H4), C6(H6), C8(H8), C9(H9), C11(H11), C12(H12)
3.d Idealised Me refined as rotating group:
 C14(H14C,H14A,H14B)
;
_shelx_shelxl_version_number 2014/7
_olex2_submission_special_instructions 'No special instructions were received'

loop_
_space_group_symop_operation_xyz
'x, y, z'
'-x, y, -z+1/2'
'x+1/2, y+1/2, z'
'-x+1/2, y+1/2, -z+1/2'
'-x, -y, -z'
'x, -y, z-1/2'
'-x+1/2, -y+1/2, -z'
'x+1/2, -y+1/2, z-1/2'

loop_
_atom_site_label
_atom_site_type_symbol
_atom_site_fract_x
_atom_site_fract_y
_atom_site_fract_z
_atom_site_U_iso_or_equiv
_atom_site_adp_type
_atom_site_occupancy
_atom_site_site_symmetry_order
_atom_site_calc_flag
_atom_site_refinement_flags_posn
_atom_site_refinement_flags_adp
_atom_site_refinement_flags_occupancy
Gd1 Gd 0.0000 0.43631(2) 0.2500 0.02333(11) Uani 1 2 d S T P
C1 C 0.04732(18) 0.2527(3) 0.0962(3) 0.0319(8) Uani 1 1 d . . .
C2 C 0.09525(18) 0.2176(3) 0.2354(3) 0.0284(7) Uani 1 1 d . . .
C3 C 0.1461(2) 0.1413(4) 0.2672(4) 0.0404(9) Uani 1 1 d . . .
H3 H 0.1522 0.1078 0.2029 0.048 Uiso 1 1 calc R . .
C4 C 0.1885(2) 0.1145(4) 0.3968(4) 0.0430(10) Uani 1 1 d . . .
H4 H 0.2238 0.0639 0.4198 0.052 Uiso 1 1 calc R . .
C5 C 0.17832(18) 0.1631(3) 0.4922(3) 0.0311(7) Uani 1 1 d . . .
C6 C 0.1252(2) 0.2397(4) 0.4494(4) 0.0377(9) Uani 1 1 d . . .
H6 H 0.1172 0.2731 0.5113 0.045 Uiso 1 1 calc R . .
C7 C 0.22285(18) 0.1403(4) 0.6325(4) 0.0316(8) Uani 1 1 d . . .
C8 C 0.2716(3) 0.0558(4) 0.6755(5) 0.0477(13) Uani 1 1 d . . .
H8 H 0.2747 0.0090 0.6149 0.057 Uiso 1 1 calc R . .
C9 C 0.3158(2) 0.0389(4) 0.8055(4) 0.0432(10) Uani 1 1 d . . .
H9 H 0.3479 -0.0188 0.8309 0.052 Uiso 1 1 calc R . .
C10 C 0.31294(18) 0.1063(3) 0.8979(4) 0.0294(7) Uani 1 1 d . . .
C11 C 0.2636(3) 0.1887(5) 0.8575(4) 0.0560(14) Uani 1 1 d . . .
H11 H 0.2602 0.2338 0.9187 0.067 Uiso 1 1 calc R . .
C12 C 0.2191(2) 0.2053(5) 0.7271(4) 0.0567(14) Uani 1 1 d . . .
H12 H 0.1861 0.2611 0.7023 0.068 Uiso 1 1 calc R . .
C13 C 0.3618(2) 0.0897(4) 1.0408(4) 0.0320(8) Uani 1 1 d . . .
C14 C -0.0568(4) -0.0934(6) 0.2282(8) 0.080(2) Uani 1 1 d . . .
H14C H -0.0453 -0.0475 0.3041 0.120 Uiso 1 1 calc GR . .
H14A H -0.0929 -0.1443 0.2107 0.120 Uiso 1 1 calc GR . .
H14B H -0.0694 -0.0423 0.1556 0.120 Uiso 1 1 calc GR . .
N1 N 0.08483(16) 0.2684(3) 0.3248(3) 0.0328(7) Uani 1 1 d . . .
N2 N 0.0000 -0.1636(5) 0.2500 0.0471(13) Uani 1 2 d S T P
H2B H 0.0119 -0.2096 0.3185 0.057 Uiso 0.5 1 calc R . .
H2A H -0.0119 -0.2096 0.1815 0.057 Uiso 0.5 1 calc R . .
O1 O 0.00912(13) 0.3383(2) 0.0814(2) 0.0323(6) Uani 1 1 d . . .
O2 O 0.04905(19) 0.1984(3) 0.0093(3) 0.0560(9) Uani 1 1 d . . .
O3 O 0.35788(16) 0.1561(3) 1.1194(3) 0.0508(8) Uani 1 1 d . . .
O4 O 0.40265(13) 0.0068(3) 1.0707(3) 0.0357(6) Uani 1 1 d . . .
O5 O -0.03898(16) 0.5872(3) 0.3313(3) 0.0403(7) Uani 1 1 d . . .
H5A H -0.0649 0.6319 0.2694 0.060 Uiso 1 1 d GR . .
H5B H -0.0064 0.6269 0.3876 0.060 Uiso 1 1 d GR . .

loop_
_atom_site_aniso_label
_atom_site_aniso_U_11
_atom_site_aniso_U_22
_atom_site_aniso_U_33
_atom_site_aniso_U_23
_atom_site_aniso_U_13
_atom_site_aniso_U_12
Gd1 0.02212(15) 0.02805(16) 0.01286(15) 0.000 0.00361(11) 0.000
C1 0.0360(18) 0.0379(19) 0.0186(16) -0.0003(15) 0.0113(15) 0.0009(16)
C2 0.0335(17) 0.0308(17) 0.0174(15) 0.0001(13) 0.0102(14) 0.0011(14)
C3 0.046(2) 0.052(2) 0.0237(19) 0.0033(17) 0.0175(18) 0.0150(19)
C4 0.041(2) 0.057(3) 0.029(2) 0.009(2) 0.0156(18) 0.022(2)
C5 0.0296(17) 0.0370(19) 0.0214(17) 0.0036(14) 0.0089(14) 0.0073(15)
C6 0.040(2) 0.050(2) 0.0177(17) 0.0005(17) 0.0102(16) 0.0142(19)
C7 0.0266(17) 0.041(2) 0.0237(18) 0.0066(16) 0.0102(15) 0.0068(15)
C8 0.048(3) 0.056(3) 0.026(2) -0.0019(17) 0.009(2) 0.023(2)
C9 0.041(2) 0.046(2) 0.027(2) 0.0031(19) 0.0062(19) 0.021(2)
C10 0.0268(16) 0.0348(19) 0.0219(17) 0.0066(15) 0.0088(14) 0.0033(15)
C11 0.060(3) 0.082(4) 0.0216(19) 0.005(2) 0.017(2) 0.037(3)
C12 0.056(3) 0.080(4) 0.026(2) 0.011(2) 0.015(2) 0.045(3)
C13 0.0265(18) 0.0420(19) 0.0225(19) 0.0058(17) 0.0086(16) 0.0045(17)
C14 0.101(6) 0.067(3) 0.068(4) 0.001(4) 0.040(4) 0.028(4)
N1 0.0333(15) 0.0410(17) 0.0189(14) 0.0015(13) 0.0093(13) 0.0093(14)
N2 0.073(4) 0.039(3) 0.025(2) 0.000 0.021(3) 0.000
O1 0.0340(13) 0.0415(14) 0.0166(11) 0.0033(10) 0.0093(11) 0.0077(11)
O2 0.075(2) 0.062(2) 0.0225(14) -0.0007(14) 0.0178(15) 0.0271(18)
O3 0.0550(19) 0.063(2) 0.0224(14) 0.0027(14) 0.0108(14) 0.0248(16)
O4 0.0287(13) 0.0421(15) 0.0218(13) 0.0022(11) 0.0020(11) 0.0078(11)
O5 0.0399(16) 0.0500(15) 0.0207(15) -0.0072(13) 0.0076(13) 0.0083(14)

loop_
_atom_type_symbol
_atom_type_description
_atom_type_scat_dispersion_real
_atom_type_scat_dispersion_imag
_atom_type_scat_source
C C 0.0033 0.0016 'International Tables Vol C Tables 4.2.6.8 and 6.1.1.4'
H H 0.0000 0.0000 'International Tables Vol C Tables 4.2.6.8 and 6.1.1.4'
Gd Gd -0.1653 3.9035 'International Tables Vol C Tables 4.2.6.8 and 6.1.1.4'
N N 0.0061 0.0033 'International Tables Vol C Tables 4.2.6.8 and 6.1.1.4'
O O 0.0106 0.0060 'International Tables Vol C Tables 4.2.6.8 and 6.1.1.4'

loop_
_geom_angle_atom_site_label_1
_geom_angle_atom_site_label_2
_geom_angle_atom_site_label_3
_geom_angle
_geom_angle_site_symmetry_1
_geom_angle_site_symmetry_3
N1 Gd1 N1 84.00(17) . 2
O1 Gd1 N1 75.09(10) . 2
O1 Gd1 N1 75.09(10) 2 .
O1 Gd1 N1 64.23(10) 2 2
O1 Gd1 N1 64.23(10) . .
O1 Gd1 O1 124.49(13) 2 .
O4 Gd1 N1 73.21(11) 3_454 2
O4 Gd1 N1 73.21(11) 4_556 .
O4 Gd1 N1 142.90(10) 3_454 .
O4 Gd1 N1 142.90(10) 4_556 2
O4 Gd1 O1 117.75(11) 4_556 .
O4 Gd1 O1 117.75(11) 3_454 2
O4 Gd1 O1 81.55(10) 3_454 .
O4 Gd1 O1 81.55(10) 4_556 2
O4 Gd1 O4 139.98(15) 4_556 3_454
O4 Gd1 O5 74.07(11) 3_454 .
O4 Gd1 O5 77.18(12) 3_454 2
O4 Gd1 O5 77.18(12) 4_556 .
O4 Gd1 O5 74.07(11) 4_556 2
O5 Gd1 N1 106.92(12) . 2
O5 Gd1 N1 141.90(11) . .
O5 Gd1 N1 106.92(12) 2 .
O5 Gd1 N1 141.90(11) 2 2
O5 Gd1 O1 153.45(10) . .
O5 Gd1 O1 77.34(11) . 2
O5 Gd1 O1 153.45(10) 2 2
O5 Gd1 O1 77.34(11) 2 .
O5 Gd1 O5 87.03(18) 2 .
O1 C1 C2 115.8(3) . .
O2 C1 C2 118.0(3) . .
O2 C1 O1 126.1(4) . .
C3 C2 C1 122.3(3) . .
N1 C2 C1 115.1(3) . .
N1 C2 C3 122.5(3) . .
C2 C3 H3 120.4 . .
C2 C3 C4 119.1(4) . .
C4 C3 H3 120.5 . .
C3 C4 H4 120.0 . .
C3 C4 C5 120.1(4) . .
C5 C4 H4 120.0 . .
C4 C5 C6 116.2(3) . .
C4 C5 C7 122.6(3) . .
C6 C5 C7 121.1(3) . .
C5 C6 H6 117.9 . .
N1 C6 C5 124.3(3) . .
N1 C6 H6 117.9 . .
C8 C7 C5 121.5(4) . .
C8 C7 C12 116.7(4) . .
C12 C7 C5 121.7(4) . .
C7 C8 H8 119.0 . .
C9 C8 C7 121.9(4) . .
C9 C8 H8 119.0 . .
C8 C9 H9 119.6 . .
C10 C9 C8 120.8(4) . .
C10 C9 H9 119.6 . .
C9 C10 C11 118.2(4) . .
C9 C10 C13 121.3(4) . .
C11 C10 C13 120.5(4) . .
C10 C11 H11 119.5 . .
C10 C11 C12 121.0(4) . .
C12 C11 H11 119.5 . .
C7 C12 H12 119.3 . .
C11 C12 C7 121.3(4) . .
C11 C12 H12 119.3 . .
O3 C13 C10 118.1(4) . .
O3 C13 O4 125.2(4) . .
O4 C13 C10 116.7(4) . .
H14C C14 H14A 109.5 . .
H14C C14 H14B 109.5 . .
H14A C14 H14B 109.5 . .
N2 C14 H14C 109.5 . .
N2 C14 H14A 109.5 . .
N2 C14 H14B 109.5 . .
C2 N1 Gd1 117.7(2) . .
C2 N1 C6 117.8(3) . .
C6 N1 Gd1 123.9(3) . .
C14 N2 C14 113.5(8) 2 .
C14 N2 H2B 108.9 2 .
C14 N2 H2B 108.9 . .
C14 N2 H2A 108.9 2 .
C14 N2 H2A 108.9 . .
H2B N2 H2A 107.7 . .
C1 O1 Gd1 126.3(2) . .
C13 O4 Gd1 139.9(3) . 3_546
Gd1 O5 H5A 109.5 . .
Gd1 O5 H5B 109.2 . .
H5A O5 H5B 109.4 . .

loop_
_geom_bond_atom_site_label_1
_geom_bond_atom_site_label_2
_geom_bond_distance
_geom_bond_site_symmetry_2
Gd1 N1 2.578(3) 2
Gd1 N1 2.578(3) .
Gd1 O1 2.403(3) .
Gd1 O1 2.403(3) 2
Gd1 O4 2.352(3) 3_454
Gd1 O4 2.352(3) 4_556
Gd1 O5 2.374(3) 2
Gd1 O5 2.374(3) .
C1 C2 1.518(5) .
C1 O1 1.277(5) .
C1 O2 1.226(5) .
C2 C3 1.369(5) .
C2 N1 1.340(5) .
C3 H3 0.9300 .
C3 C4 1.388(6) .
C4 H4 0.9300 .
C4 C5 1.392(5) .
C5 C6 1.392(5) .
C5 C7 1.484(5) .
C6 H6 0.9300 .
C6 N1 1.341(5) .
C7 C8 1.384(6) .
C7 C12 1.390(6) .
C8 H8 0.9300 .
C8 C9 1.379(7) .
C9 H9 0.9300 .
C9 C10 1.374(6) .
C10 C11 1.377(6) .
C10 C13 1.514(5) .
C11 H11 0.9300 .
C11 C12 1.383(6) .
C12 H12 0.9300 .
C13 O3 1.244(5) .
C13 O4 1.264(5) .
C14 H14C 0.9600 .
C14 H14A 0.9600 .
C14 H14B 0.9600 .
C14 N2 1.463(7) .
N2 C14 1.462(7) 2
N2 H2B 0.8900 .
N2 H2A 0.8900 .
O4 Gd1 2.352(3) 3_546
O5 H5A 0.8517 .
O5 H5B 0.8516 .

loop_
_geom_torsion_atom_site_label_1
_geom_torsion_atom_site_label_2
_geom_torsion_atom_site_label_3
_geom_torsion_atom_site_label_4
_geom_torsion
_geom_torsion_site_symmetry_4
C1 C2 C3 C4 179.1(4) .
C1 C2 N1 Gd1 -9.5(4) .
C1 C2 N1 C6 179.2(4) .
C2 C1 O1 Gd1 -5.5(5) .
C2 C3 C4 C5 1.3(7) .
C3 C2 N1 Gd1 169.3(3) .
C3 C2 N1 C6 -2.0(6) .
C3 C4 C5 C6 -1.3(7) .
C3 C4 C5 C7 -178.4(4) .
C4 C5 C6 N1 -0.3(7) .
C4 C5 C7 C8 -9.6(7) .
C4 C5 C7 C12 168.2(5) .
C5 C6 N1 Gd1 -168.7(3) .
C5 C6 N1 C2 1.9(7) .
C5 C7 C8 C9 175.9(5) .
C5 C7 C12 C11 -175.7(5) .
C6 C5 C7 C8 173.4(4) .
C6 C5 C7 C12 -8.9(7) .
C7 C5 C6 N1 176.8(4) .
C7 C8 C9 C10 0.0(9) .
C8 C7 C12 C11 2.2(8) .
C8 C9 C10 C11 1.8(8) .
C8 C9 C10 C13 -179.1(5) .
C9 C10 C11 C12 -1.6(8) .
C9 C10 C13 O3 177.7(4) .
C9 C10 C13 O4 -4.0(6) .
C10 C11 C12 C7 -0.5(9) .
C10 C13 O4 Gd1 168.2(3) 3_546
C11 C10 C13 O3 -3.3(6) .
C11 C10 C13 O4 175.1(4) .
C12 C7 C8 C9 -2.0(8) .
C13 C10 C11 C12 179.3(5) .
N1 C2 C3 C4 0.4(7) .
O1 C1 C2 C3 -169.0(4) .
O1 C1 C2 N1 9.8(5) .
O2 C1 C2 C3 10.3(6) .
O2 C1 C2 N1 -170.9(4) .
O2 C1 O1 Gd1 175.3(3) .
O3 C13 O4 Gd1 -13.6(7) 3_546
